data_4335083
loop_
_publ_author_name
'Sandy L. Nguyen'
'Christos D. Malliakas'
'Melanie C. Francisco'
'Mercouri G. Kanatzidis'

_publ_contact_author_address
;
Northwestern University
Department of Chemistry
2145 Sheridan Rd.
Evanston, IL 60208
;
_publ_contact_author_email m-kanatzidis@northwestern.edu
_publ_contact_author_name 'Mercouri G. Kanatzidis'
_publ_section_title
;
 Lattice-Matched Transition Metal Disulfide Intergrowths: The Metallic
 Conductors Ag2Te(MS2)3 (M = V, Nb)
;
_journal_name_full 'Inorganic Chemistry'
_journal_page_first 6520
_journal_page_last 6532
_journal_paper_doi 10.1021/ic400483d
_journal_volume 52
_journal_year 2013
_chemical_formula_moiety Ag2Te(VS2)3
_chemical_formula_sum 'Ag2 S6 Te V3'
_chemical_formula_weight 688.52
_space_group_IT_number 189
_symmetry_cell_setting hexagonal
_symmetry_space_group_name_Hall 'P -6 -2'
_symmetry_space_group_name_H-M 'P -6 2 m'
_atom_sites_solution_primary direct
_atom_sites_solution_secondary difmap
_audit_creation_method SHELXL-97
_audit_update_record
;
2013-01-01 # Formatted by publCIF
;
_cell_angle_alpha 90.00
_cell_angle_beta 90.00
_cell_angle_gamma 120.00
_cell_formula_units_Z 1
_cell_length_a 5.5347(8)
_cell_length_b 5.5347(8)
_cell_length_c 8.0248(16)
_cell_measurement_reflns_used 6258
_cell_measurement_temperature 293(2)
_cell_measurement_theta_max 38.0
_cell_measurement_theta_min 3.95
_cell_volume 212.89(6)
_computing_cell_refinement 'Stoe X-Area'
_computing_data_collection 'Stoe X-Area'
_computing_data_reduction 'Stoe X-Area'
_computing_molecular_graphics 'Diamond 3'
_computing_publication_material 'Bruker SHELXTL'
_computing_structure_refinement 'SHELXL-97 (Sheldrick, 2008)'
_computing_structure_solution 'SHELXS-97 (Sheldrick, 2008)'
_diffrn_ambient_temperature 293(2)
_diffrn_detector 'image plate (34 cm diameter)'
_diffrn_detector_area_resol_mean 6.67
_diffrn_detector_type STOE
_diffrn_measured_fraction_theta_full 0.989
_diffrn_measured_fraction_theta_max 0.989
_diffrn_measurement_details ' 180 frames, detector distance = 40 mm'
_diffrn_measurement_device '2-circle goniometer'
_diffrn_measurement_device_type 'STOE IPDS 2'
_diffrn_measurement_method '\w scans'
_diffrn_radiation_collimation '0.5 mm diameter, monocapillary'
_diffrn_radiation_monochromator 'plane graphite'
_diffrn_radiation_polarisn_norm 0
_diffrn_radiation_type 'Mo K\a'
_diffrn_radiation_wavelength 0.71073
_diffrn_reflns_av_R_equivalents 0.0598
_diffrn_reflns_av_sigmaI/netI 0.0193
_diffrn_reflns_av_unetI/netI 0.0157
_diffrn_reflns_limit_h_max 9
_diffrn_reflns_limit_h_min -8
_diffrn_reflns_limit_k_max 9
_diffrn_reflns_limit_k_min -9
_diffrn_reflns_limit_l_max 13
_diffrn_reflns_limit_l_min -13
_diffrn_reflns_number 5027
_diffrn_reflns_theta_full 37.92
_diffrn_reflns_theta_max 37.92
_diffrn_reflns_theta_min 4.25
_diffrn_source 'sealed x-ray tube, 12 x 0.4 mm long-fine focus'
_diffrn_source_current 40
_diffrn_source_power 2.00
_diffrn_source_voltage 50
_exptl_absorpt_coefficient_mu 12.435
_exptl_absorpt_correction_T_max 0.7921
_exptl_absorpt_correction_T_min 0.4544
_exptl_absorpt_correction_type integration
_exptl_absorpt_process_details X-Shape2
_exptl_crystal_colour 'metallic pink'
_exptl_crystal_density_diffrn 5.370
_exptl_crystal_description hexagonal
_exptl_crystal_F_000 311
_exptl_crystal_size_max 0.0134
_exptl_crystal_size_mid 0.0120
_exptl_crystal_size_min 0.0077
_refine_diff_density_max 2.554
_refine_diff_density_min -2.956
_refine_diff_density_rms 0.318
_refine_ls_abs_structure_details 'Flack H D (1983), Acta Cryst. A39, 876-881'
_refine_ls_abs_structure_Flack 0.10(11)
_refine_ls_extinction_coef 0.046(3)
_refine_ls_extinction_expression Fc^*^=kFc[1+0.001xFc^2^\l^3^/sin(2\q)]^-1/4^
_refine_ls_extinction_method SHELXL
_refine_ls_goodness_of_fit_ref 1.136
_refine_ls_matrix_type full
_refine_ls_number_parameters 16
_refine_ls_number_reflns 461
_refine_ls_number_restraints 0
_refine_ls_restrained_S_all 1.136
_refine_ls_R_factor_all 0.0479
_refine_ls_R_factor_gt 0.0478
_refine_ls_shift/su_max 0.000
_refine_ls_shift/su_mean 0.000
_refine_ls_structure_factor_coef Fsqd
_refine_ls_weighting_details 'calc w=1/[\s^2^(Fo^2^)+(0.0098P)^2^+4.4882P] where P=(Fo^2^+2Fc^2^)/3'
_refine_ls_weighting_scheme calc
_refine_ls_wR_factor_gt 0.0836
_refine_ls_wR_factor_ref 0.0836
_reflns_d_resolution_high 0.616
_reflns_d_resolution_low 4.787
_reflns_limit_h_max 7
_reflns_limit_h_min -8
_reflns_limit_k_max 8
_reflns_limit_k_min -8
_reflns_limit_l_max 12
_reflns_limit_l_min -12
_reflns_number_gt 460
_reflns_number_total 461
_reflns_threshold_expression >2sigma(I)
_cod_data_source_file ic400483d_si_001_1.cif
_cod_data_source_block Ag2Te(VS2)3_hexagonal
_cod_database_code 4335083

loop_
_symmetry_equiv_pos_as_xyz
'x, y, z'
'-y, x-y, z'
'-x+y, -x, z'
'x, y, -z'
'-y, x-y, -z'
'-x+y, -x, -z'
'y, x, -z'
'x-y, -y, -z'
'-x, -x+y, -z'
'y, x, z'
'x-y, -y, z'
'-x, -x+y, z'

loop_
_atom_site_label
_atom_site_type_symbol
_atom_site_fract_x
_atom_site_fract_y
_atom_site_fract_z
_atom_site_U_iso_or_equiv
_atom_site_adp_type
_atom_site_occupancy
_atom_site_symmetry_multiplicity
_atom_site_calc_flag
_atom_site_refinement_flags
Te Te 0.0000 0.0000 0.0000 0.0119(3) Uani 1 12 d S
Ag Ag 0.3333 0.6667 0.0000 0.0462(5) Uani 1 6 d S
V V 0.3409(3) 0.0000 0.5000 0.0070(3) Uani 1 4 d S
S1 S 0.6667 0.3333 0.3153(2) 0.0079(3) Uani 1 3 d S
S2 S 0.0000 0.0000 0.3254(3) 0.0078(4) Uani 1 6 d S

loop_
_atom_site_aniso_label
_atom_site_aniso_U_11
_atom_site_aniso_U_22
_atom_site_aniso_U_33
_atom_site_aniso_U_23
_atom_site_aniso_U_13
_atom_site_aniso_U_12
Te 0.0126(3) 0.0126(3) 0.0106(4) 0.000 0.000 0.00630(15)
Ag 0.0640(7) 0.0640(7) 0.0106(4) 0.000 0.000 0.0320(4)
V 0.0079(4) 0.0061(5) 0.0064(5) 0.000 0.000 0.0030(3)
S1 0.0083(4) 0.0083(4) 0.0069(6) 0.000 0.000 0.00417(19)
S2 0.0080(5) 0.0080(5) 0.0072(8) 0.000 0.000 0.0040(2)

loop_
_atom_type_symbol
_atom_type_description
_atom_type_scat_dispersion_real
_atom_type_scat_dispersion_imag
_atom_type_scat_source
S S 0.1246 0.1234 'International Tables Vol C Tables 4.2.6.8 and 6.1.1.4'
V V 0.3005 0.5294 'International Tables Vol C Tables 4.2.6.8 and 6.1.1.4'
Ag Ag -0.8971 1.1015 'International Tables Vol C Tables 4.2.6.8 and 6.1.1.4'
Te Te -0.5308 1.6751 'International Tables Vol C Tables 4.2.6.8 and 6.1.1.4'

loop_
_geom_angle_atom_site_label_1
_geom_angle_atom_site_label_2
_geom_angle_atom_site_label_3
_geom_angle
_geom_angle_site_symmetry_1
_geom_angle_site_symmetry_3
S2 Te S2 180.0 4 .
S2 Te Ag 90.0 4 7
S2 Te Ag 90.0 . 7
S2 Te Ag 90.0 4 1_445
S2 Te Ag 90.0 . 1_445
Ag Te Ag 180.0 7 1_445
S2 Te Ag 90.0 4 7_445
S2 Te Ag 90.0 . 7_445
Ag Te Ag 120.0 7 7_445
Ag Te Ag 60.0 1_445 7_445
S2 Te Ag 90.0 4 .
S2 Te Ag 90.0 . .
Ag Te Ag 60.0 7 .
Ag Te Ag 120.0 1_445 .
Ag Te Ag 180.0 7_445 .
S2 Te Ag 90.0 4 7_455
S2 Te Ag 90.0 . 7_455
Ag Te Ag 120.0 7 7_455
Ag Te Ag 60.0 1_445 7_455
Ag Te Ag 120.0 7_445 7_455
Ag Te Ag 60.0 . 7_455
S2 Te Ag 90.0 4 1_545
S2 Te Ag 90.0 . 1_545
Ag Te Ag 60.0 7 1_545
Ag Te Ag 120.0 1_445 1_545
Ag Te Ag 60.0 7_445 1_545
Ag Te Ag 120.0 . 1_545
Ag Te Ag 180.0 7_455 1_545
S1 Ag S1 180.0 10 7
S1 Ag Ag 90.0 10 7
S1 Ag Ag 90.0 7 7
S1 Ag Te 90.0 10 1_565
S1 Ag Te 90.0 7 1_565
Ag Ag Te 180.0 7 1_565
S1 Ag Te 90.0 10 .
S1 Ag Te 90.0 7 .
Ag Ag Te 60.0 7 .
Te Ag Te 120.0 1_565 .
S1 Ag Te 90.0 10 1_665
S1 Ag Te 90.0 7 1_665
Ag Ag Te 60.0 7 1_665
Te Ag Te 120.0 1_565 1_665
Te Ag Te 120.0 . 1_665
S1 Ag Ag 90.0 10 7_455
S1 Ag Ag 90.0 7 7_455
Ag Ag Ag 120.0 7 7_455
Te Ag Ag 60.0 1_565 7_455
Te Ag Ag 60.0 . 7_455
Te Ag Ag 180.0 1_665 7_455
S1 Ag Ag 90.0 10 7_565
S1 Ag Ag 90.0 7 7_565
Ag Ag Ag 120.0 7 7_565
Te Ag Ag 60.0 1_565 7_565
Te Ag Ag 180.0 . 7_565
Te Ag Ag 60.0 1_665 7_565
Ag Ag Ag 120.0 7_455 7_565
S1 V S1 78.18(7) 4_556 .
S1 V S1 136.00(8) 4_556 10_545
S1 V S1 85.66(5) . 10_545
S1 V S1 85.66(5) 4_556 7_546
S1 V S1 136.00(8) . 7_546
S1 V S1 78.18(7) 10_545 7_546
S1 V S2 132.58(5) 4_556 .
S1 V S2 85.69(4) . .
S1 V S2 85.69(4) 10_545 .
S1 V S2 132.58(5) 7_546 .
S1 V S2 85.69(4) 4_556 4_556
S1 V S2 132.58(5) . 4_556
S1 V S2 132.58(5) 10_545 4_556
S1 V S2 85.69(4) 7_546 4_556
S2 V S2 73.20(12) . 4_556
V S1 V 84.47(5) 2_655 3_665
V S1 V 84.47(5) 2_655 .
V S1 V 84.47(5) 3_665 .
V S1 Ag 129.09(3) 2_655 7
V S1 Ag 129.09(3) 3_665 7
V S1 Ag 129.09(3) . 7
V S2 V 88.10(8) . 2
V S2 V 88.10(8) . 3
V S2 V 88.10(8) 2 3
V S2 Te 126.60(6) . .
V S2 Te 126.60(6) 2 .
V S2 Te 126.60(6) 3 .

loop_
_geom_bond_atom_site_label_1
_geom_bond_atom_site_label_2
_geom_bond_distance
_geom_bond_site_symmetry_2
Te S2 2.611(3) 4
Te S2 2.611(3) .
Te Ag 3.1954(5) 7
Te Ag 3.1954(5) 1_445
Te Ag 3.1954(5) 7_445
Te Ag 3.1955(5) .
Te Ag 3.1955(5) 7_455
Te Ag 3.1955(5) 1_545
Ag S1 2.5305(17) 10
Ag S1 2.5305(17) 7
Ag Ag 3.1954(5) 7
Ag Te 3.1955(5) 1_565
Ag Te 3.1955(5) 1_665
Ag Ag 3.1955(5) 7_455
Ag Ag 3.1955(5) 7_565
V S1 2.3503(12) 4_556
V S1 2.3503(12) .
V S1 2.3503(12) 10_545
V S1 2.3503(12) 7_546
V S2 2.350(2) .
V S2 2.350(2) 4_556
S1 V 2.3503(12) 2_655
S1 V 2.3503(12) 3_665
S1 Ag 2.5305(17) 7
S2 V 2.350(2) 2
S2 V 2.350(2) 3
